data_2227386
loop_
_publ_author_name
'Zhao, Lin-xiu'
'Li, Gang-shen'

_publ_section_title
;
 Bis[4-hydroxy-3,5-dimethoxybenzaldehyde (2,4-dinitrophenyl)hydrazone]
 <i>N</i>,<i>N</i>-dimethylformamide disolvate monohydrate
;
_journal_coeditor_code DN2603
_journal_issue 10
_journal_name_full 'Acta Crystallographica Section E'
_journal_page_first o2644
_journal_paper_doi 10.1107/S1600536810037803
_journal_volume 66
_journal_year 2010
_chemical_formula_iupac '2C15 H14 N4 O7 , 2C3 H7 N O, H2 O '
_chemical_formula_moiety '2(C15 H14 N4 O7), 2(C3 H7 N O), H2 O '
_chemical_formula_sum 'C36 H44 N10 O17'
_chemical_formula_weight 888.81
_chemical_name_systematic
;
Bis[4-hydroxy-3,5-dimethoxybenzaldehyde (2,4-dinitrophenyl)hydrazone]
<i>N</i>,<i>N</i>-dimethylformamide disolvate monohydrate
;
_space_group_IT_number 2
_symmetry_cell_setting triclinic
_symmetry_space_group_name_Hall '-P 1'
_symmetry_space_group_name_H-M 'P -1'
_atom_sites_solution_hydrogens geom
_atom_sites_solution_primary direct
_atom_sites_solution_secondary difmap
_cell_angle_alpha 62.405(16)
_cell_angle_beta 74.412(15)
_cell_angle_gamma 72.171(16)
_cell_formula_units_Z 2
_cell_length_a 12.208(2)
_cell_length_b 13.931(2)
_cell_length_c 14.537(2)
_cell_measurement_reflns_used 3010
_cell_measurement_temperature 293(2)
_cell_measurement_theta_max 26.32
_cell_measurement_theta_min 3.25
_cell_volume 2062.1(6)
_computing_cell_refinement 'SAINT (Bruker, 1998)'
_computing_data_collection 'SMART (Bruker, 1998)'
_computing_data_reduction 'SAINT (Bruker, 1998)'
_computing_molecular_graphics
;
ORTEPIII (Burnett & Johnson, 1996); ORTEP-3 for Windows(Farrugia,
1997) and
XP in SHELXTL (Sheldrick, 2008)
;
_computing_publication_material 'SHELXL97 (Sheldrick, 2008)'
_computing_structure_refinement 'SHELXL97 (Sheldrick, 2008)'
_computing_structure_solution 'SHELXTL (Sheldrick, 2008)'
_diffrn_ambient_temperature 293(2)
_diffrn_measured_fraction_theta_full 0.998
_diffrn_measured_fraction_theta_max 0.998
_diffrn_measurement_device_type 'Bruker SMART CCD area detector'
_diffrn_measurement_method '\w scans'
_diffrn_radiation_monochromator graphite
_diffrn_radiation_source 'fine-focus sealed tube'
_diffrn_radiation_type MoK\a
_diffrn_radiation_wavelength 0.71073
_diffrn_reflns_av_R_equivalents 0.0284
_diffrn_reflns_av_sigmaI/netI 0.1132
_diffrn_reflns_limit_h_max 15
_diffrn_reflns_limit_h_min -15
_diffrn_reflns_limit_k_max 17
_diffrn_reflns_limit_k_min -17
_diffrn_reflns_limit_l_max 18
_diffrn_reflns_limit_l_min -18
_diffrn_reflns_number 15349
_diffrn_reflns_theta_full 26.37
_diffrn_reflns_theta_max 26.37
_diffrn_reflns_theta_min 3.08
_exptl_absorpt_coefficient_mu 0.115
_exptl_absorpt_correction_T_max 0.978
_exptl_absorpt_correction_T_min 0.975
_exptl_absorpt_correction_type multi-scan
_exptl_absorpt_process_details 'SADABS(Bruker, 1998)'
_exptl_crystal_colour red
_exptl_crystal_density_diffrn 1.431
_exptl_crystal_density_method 'not measured'
_exptl_crystal_description block
_exptl_crystal_F_000 932
_exptl_crystal_size_max 0.20
_exptl_crystal_size_mid 0.18
_exptl_crystal_size_min 0.17
_refine_diff_density_max 0.139
_refine_diff_density_min -0.150
_refine_ls_extinction_method none
_refine_ls_goodness_of_fit_ref 0.650
_refine_ls_hydrogen_treatment constr
_refine_ls_matrix_type full
_refine_ls_number_parameters 578
_refine_ls_number_reflns 8417
_refine_ls_number_restraints 0
_refine_ls_restrained_S_all 0.650
_refine_ls_R_factor_all 0.1278
_refine_ls_R_factor_gt 0.0349
_refine_ls_shift/su_max 0.001
_refine_ls_shift/su_mean 0.000
_refine_ls_structure_factor_coef Fsqd
_refine_ls_weighting_details 'calc w=1/[\s^2^(Fo^2^)+(0.0322P)^2^+0.0000P] where P=(Fo^2^+2Fc^2^)/3'
_refine_ls_weighting_scheme calc
_refine_ls_wR_factor_gt 0.0633
_refine_ls_wR_factor_ref 0.0709
_reflns_number_gt 3010
_reflns_number_total 8436
_reflns_threshold_expression I>2\s(I)
_cod_data_source_file dn2603.cif
_cod_data_source_block I
_cod_database_code 2227386
_cod_database_fobs_code 2227386

loop_
_symmetry_equiv_pos_as_xyz
'x, y, z'
'-x, -y, -z'

loop_
_atom_site_type_symbol
_atom_site_label
_atom_site_fract_x
_atom_site_fract_y
_atom_site_fract_z
_atom_site_U_iso_or_equiv
_atom_site_adp_type
_atom_site_calc_flag
_atom_site_refinement_flags
_atom_site_occupancy
_atom_site_disorder_assembly
_atom_site_disorder_group
O O1 1.16438(10) 0.47386(11) 0.11183(10) 0.0624(4) Uani d . 1 . .
O O2 1.07317(10) 0.42369(12) 0.30577(10) 0.0659(4) Uani d . 1 . .
H H2 1.0419 0.4212 0.3641 0.099 Uiso calc R 1 . .
O O3 0.85512(10) 0.51899(11) 0.36572(10) 0.0569(4) Uani d . 1 . .
O O4 0.60331(12) 0.98455(12) -0.26044(10) 0.0728(4) Uani d . 1 . .
O O5 0.43491(13) 1.08306(14) -0.29372(12) 0.0977(6) Uani d . 1 . .
O O6 0.10800(11) 1.07985(13) -0.03146(13) 0.0778(5) Uani d . 1 . .
O O7 0.13071(12) 0.99503(14) 0.13233(14) 0.0843(5) Uani d . 1 . .
N N1 0.69782(12) 0.77314(13) 0.01660(11) 0.0448(4) Uani d . 1 . .
N N2 0.63799(12) 0.84473(12) -0.06680(12) 0.0453(4) Uani d . 1 . .
H H2A 0.6722 0.8612 -0.1305 0.054 Uiso calc R 1 . .
N N3 0.49985(15) 1.01377(15) -0.23198(14) 0.0577(5) Uani d . 1 . .
N N4 0.16778(14) 1.01869(15) 0.03847(17) 0.0588(5) Uani d . 1 . .
C C1 0.98729(14) 0.60679(15) 0.04999(15) 0.0424(5) Uani d . 1 . .
H H1B 1.0192 0.6253 -0.0203 0.051 Uiso calc R 1 . .
C C2 1.05264(15) 0.52930(16) 0.12764(16) 0.0433(5) Uani d . 1 . .
C C3 1.00473(15) 0.50120(16) 0.23327(15) 0.0430(5) Uani d . 1 . .
C C4 0.89093(15) 0.55258(16) 0.25985(16) 0.0409(5) Uani d . 1 . .
C C5 0.82687(14) 0.62989(15) 0.18204(15) 0.0437(5) Uani d . 1 . .
H H5A 0.7513 0.6645 0.1997 0.052 Uiso calc R 1 . .
C C6 0.87395(14) 0.65703(15) 0.07682(16) 0.0389(5) Uani d . 1 . .
C C7 1.22460(14) 0.50572(16) 0.00683(14) 0.0530(6) Uani d . 1 . .
H H7B 1.3025 0.4619 0.0071 0.079 Uiso calc R 1 . .
H H7C 1.2270 0.5827 -0.0228 0.079 Uiso calc R 1 . .
H H7D 1.1847 0.4940 -0.0345 0.079 Uiso calc R 1 . .
C C8 0.73980(15) 0.56672(18) 0.39943(15) 0.0712(7) Uani d . 1 . .
H H8A 0.7263 0.5385 0.4746 0.107 Uiso calc R 1 . .
H H8B 0.6853 0.5480 0.3768 0.107 Uiso calc R 1 . .
H H8C 0.7300 0.6458 0.3696 0.107 Uiso calc R 1 . .
C C9 0.80494(15) 0.73386(15) -0.00621(15) 0.0446(5) Uani d . 1 . .
H H9A 0.8391 0.7543 -0.0761 0.053 Uiso calc R 1 . .
C C10 0.52455(15) 0.88791(15) -0.04531(15) 0.0381(5) Uani d . 1 . .
C C11 0.45313(15) 0.96713(16) -0.12119(15) 0.0410(5) Uani d . 1 . .
C C12 0.33727(15) 1.00841(16) -0.09368(16) 0.0455(5) Uani d . 1 . .
H H12A 0.2922 1.0600 -0.1455 0.055 Uiso calc R 1 . .
C C13 0.28912(15) 0.97383(17) 0.00874(17) 0.0455(5) Uani d . 1 . .
C C14 0.35523(16) 0.89655(16) 0.08688(15) 0.0516(6) Uani d . 1 . .
H H14A 0.3216 0.8734 0.1571 0.062 Uiso calc R 1 . .
C C15 0.46907(16) 0.85492(16) 0.06046(15) 0.0497(5) Uani d . 1 . .
H H15A 0.5122 0.8029 0.1136 0.060 Uiso calc R 1 . .
O O9 1.60110(10) -0.20303(11) 0.61612(10) 0.0575(4) Uani d . 1 . .
O O10 1.50993(10) -0.25838(13) 0.81097(10) 0.0650(4) Uani d . 1 . .
H H10 1.4725 -0.2779 0.8702 0.098 Uiso calc R 1 . .
O O11 1.27984(10) -0.19778(11) 0.87289(10) 0.0530(4) Uani d . 1 . .
O O12 1.00060(11) 0.22634(13) 0.25371(10) 0.0710(5) Uani d . 1 . .
O O13 0.83852(12) 0.34266(12) 0.22412(10) 0.0715(4) Uani d . 1 . .
O O14 0.56221(14) 0.28231(17) 0.65779(15) 0.1112(7) Uani d . 1 . .
O O15 0.53231(12) 0.36640(14) 0.49623(14) 0.0901(6) Uani d . 1 . .
N N6 1.11811(12) 0.05058(12) 0.52678(11) 0.0437(4) Uani d . 1 . .
N N7 1.05646(11) 0.12124(12) 0.44502(11) 0.0459(4) Uani d . 1 . .
H H7 1.0884 0.1369 0.3808 0.055 Uiso calc R 1 . .
N N8 0.90520(15) 0.27239(15) 0.28452(13) 0.0508(5) Uani d . 1 . .
N N9 0.59430(15) 0.30440(18) 0.56430(19) 0.0734(6) Uani d . 1 . .
C C19 1.41392(14) -0.10112(15) 0.55671(14) 0.0421(5) Uani d . 1 . .
H H19A 1.4459 -0.0826 0.4865 0.051 Uiso calc R 1 . .
C C20 1.48356(15) -0.16602(16) 0.63432(15) 0.0415(5) Uani d . 1 . .
C C21 1.43604(15) -0.19613(16) 0.73928(15) 0.0423(5) Uani d . 1 . .
C C22 1.31679(15) -0.16104(15) 0.76710(15) 0.0408(5) Uani d . 1 . .
C C23 1.24810(14) -0.09458(15) 0.69001(15) 0.0402(5) Uani d . 1 . .
H H23A 1.1690 -0.0698 0.7083 0.048 Uiso calc R 1 . .
C C24 1.29642(14) -0.06399(15) 0.58421(15) 0.0368(5) Uani d . 1 . .
C C25 1.65080(14) -0.20819(16) 0.51718(15) 0.0559(6) Uani d . 1 . .
H H25A 1.7314 -0.2446 0.5181 0.084 Uiso calc R 1 . .
H H25B 1.6441 -0.1344 0.4625 0.084 Uiso calc R 1 . .
H H25C 1.6102 -0.2490 0.5045 0.084 Uiso calc R 1 . .
C C26 1.15956(15) -0.16295(17) 0.90709(15) 0.0584(6) Uani d . 1 . .
H H26A 1.1445 -0.1954 0.9824 0.088 Uiso calc R 1 . .
H H26B 1.1133 -0.1864 0.8805 0.088 Uiso calc R 1 . .
H H26C 1.1399 -0.0836 0.8814 0.088 Uiso calc R 1 . .
C C27 1.22455(15) 0.00984(15) 0.50237(14) 0.0420(5) Uani d . 1 . .
H H27A 1.2563 0.0273 0.4322 0.050 Uiso calc R 1 . .
C C28 0.94411(15) 0.16467(16) 0.46994(15) 0.0390(5) Uani d . 1 . .
C C29 0.86909(15) 0.24109(16) 0.39592(15) 0.0390(5) Uani d . 1 . .
C C30 0.75571(15) 0.28574(16) 0.42727(16) 0.0474(5) Uani d . 1 . .
H H30A 0.7081 0.3364 0.3772 0.057 Uiso calc R 1 . .
C C31 0.71345(15) 0.25594(18) 0.53100(18) 0.0513(6) Uani d . 1 . .
C C32 0.78217(17) 0.17783(18) 0.60649(16) 0.0591(6) Uani d . 1 . .
H H32A 0.7516 0.1556 0.6774 0.071 Uiso calc R 1 . .
C C33 0.89359(15) 0.13397(17) 0.57704(15) 0.0508(6) Uani d . 1 . .
H H33A 0.9387 0.0820 0.6287 0.061 Uiso calc R 1 . .
O O8 1.48326(14) -0.35737(15) 1.01517(13) 0.0855(5) Uani d . 1 . .
N N5 1.44236(15) -0.46103(15) 1.18764(15) 0.0591(5) Uani d . 1 . .
C C16 1.3621(2) -0.5215(2) 1.2721(2) 0.1249(10) Uani d . 1 . .
H H16A 1.2958 -0.5157 1.2449 0.187 Uiso calc R 1 . .
H H16B 1.3372 -0.4910 1.3234 0.187 Uiso calc R 1 . .
H H16C 1.3999 -0.5980 1.3043 0.187 Uiso calc R 1 . .
C C17 1.55486(19) -0.4729(2) 1.20919(19) 0.1105(10) Uani d . 1 . .
H H17A 1.5943 -0.4196 1.1506 0.166 Uiso calc R 1 . .
H H17B 1.5996 -0.5463 1.2206 0.166 Uiso calc R 1 . .
H H17C 1.5460 -0.4606 1.2708 0.166 Uiso calc R 1 . .
C C18 1.4189(2) -0.4036(2) 1.0903(2) 0.0687(7) Uani d . 1 . .
H H18A 1.3454 -0.3989 1.0796 0.082 Uiso calc R 1 . .
O O16 1.05419(13) 0.35079(13) 0.50902(12) 0.0826(5) Uani d . 1 . .
N N10 0.99256(16) 0.27610(16) 0.68363(15) 0.0612(5) Uani d . 1 . .
C C34 1.0898(2) 0.18411(19) 0.70500(18) 0.0913(8) Uani d . 1 . .
H H34A 1.1262 0.1747 0.6415 0.137 Uiso calc R 1 . .
H H34B 1.0636 0.1181 0.7564 0.137 Uiso calc R 1 . .
H H34C 1.1450 0.1978 0.7314 0.137 Uiso calc R 1 . .
C C35 0.9053(2) 0.2821(2) 0.77290(19) 0.1047(9) Uani d . 1 . .
H H35A 0.8439 0.3460 0.7487 0.157 Uiso calc R 1 . .
H H35B 0.9407 0.2877 0.8212 0.157 Uiso calc R 1 . .
H H35C 0.8739 0.2164 0.8075 0.157 Uiso calc R 1 . .
C C36 0.9843(2) 0.3510(2) 0.5864(2) 0.0707(7) Uani d . 1 . .
H H36A 0.9193 0.4090 0.5761 0.085 Uiso calc R 1 . .
O O17 1.23621(9) 0.22474(10) 0.25040(9) 0.0597(4) Uani d . 1 . .
H H1A 1.2979 0.2211 0.2686 0.090 Uiso d R 1 . .
H H1C 1.1978 0.2900 0.2365 0.090 Uiso d R 1 . .

loop_
_atom_site_aniso_label
_atom_site_aniso_U_11
_atom_site_aniso_U_22
_atom_site_aniso_U_33
_atom_site_aniso_U_12
_atom_site_aniso_U_13
_atom_site_aniso_U_23
O1 0.0430(8) 0.0772(11) 0.0370(9) 0.0134(8) -0.0032(7) -0.0168(9)
O2 0.0507(8) 0.0798(11) 0.0380(9) 0.0137(8) -0.0100(7) -0.0156(10)
O3 0.0440(8) 0.0741(11) 0.0346(9) 0.0035(7) -0.0039(7) -0.0189(9)
O4 0.0555(9) 0.0804(12) 0.0404(10) 0.0060(8) 0.0022(7) -0.0082(9)
O5 0.0738(10) 0.1211(15) 0.0393(10) 0.0138(10) -0.0209(9) 0.0002(11)
O6 0.0493(9) 0.0871(13) 0.0820(13) 0.0085(8) -0.0174(9) -0.0330(11)
O7 0.0625(10) 0.0978(14) 0.0652(12) -0.0032(9) 0.0150(9) -0.0332(12)
N1 0.0419(10) 0.0443(11) 0.0397(11) -0.0020(8) -0.0161(9) -0.0097(10)
N2 0.0404(9) 0.0488(12) 0.0312(11) -0.0001(8) -0.0078(8) -0.0083(10)
N3 0.0542(12) 0.0635(14) 0.0365(12) -0.0017(10) -0.0117(10) -0.0094(11)
N4 0.0455(12) 0.0585(15) 0.0683(16) -0.0062(10) -0.0046(11) -0.0280(14)
C1 0.0436(12) 0.0486(14) 0.0311(13) -0.0077(10) -0.0064(10) -0.0142(12)
C2 0.0359(11) 0.0488(14) 0.0389(14) 0.0008(10) -0.0063(10) -0.0188(13)
C3 0.0422(12) 0.0444(14) 0.0349(13) 0.0011(10) -0.0124(10) -0.0130(12)
C4 0.0388(11) 0.0487(15) 0.0340(13) -0.0072(10) -0.0044(10) -0.0179(12)
C5 0.0365(11) 0.0480(15) 0.0435(14) -0.0026(10) -0.0076(11) -0.0195(13)
C6 0.0336(11) 0.0401(14) 0.0409(14) -0.0003(10) -0.0124(10) -0.0163(12)
C7 0.0444(11) 0.0678(16) 0.0413(14) -0.0075(11) 0.0025(10) -0.0258(13)
C8 0.0540(13) 0.0950(19) 0.0485(15) 0.0000(13) 0.0054(11) -0.0334(15)
C9 0.0430(12) 0.0485(14) 0.0386(14) -0.0045(11) -0.0092(10) -0.0167(12)
C10 0.0392(11) 0.0372(13) 0.0341(13) -0.0046(10) -0.0078(10) -0.0128(12)
C11 0.0430(12) 0.0443(14) 0.0306(13) -0.0080(10) -0.0068(10) -0.0115(12)
C12 0.0400(12) 0.0489(15) 0.0434(15) -0.0004(10) -0.0139(11) -0.0173(13)
C13 0.0366(12) 0.0496(15) 0.0467(15) -0.0030(11) -0.0049(11) -0.0216(14)
C14 0.0527(14) 0.0576(16) 0.0340(14) -0.0092(12) 0.0003(11) -0.0156(13)
C15 0.0528(13) 0.0512(15) 0.0309(13) -0.0022(11) -0.0095(10) -0.0091(12)
O9 0.0345(7) 0.0843(11) 0.0371(9) 0.0035(7) -0.0047(6) -0.0219(9)
O10 0.0462(8) 0.0904(12) 0.0355(9) 0.0015(8) -0.0110(7) -0.0146(10)
O11 0.0453(8) 0.0658(10) 0.0300(9) -0.0042(7) -0.0024(7) -0.0117(8)
O12 0.0437(8) 0.1124(13) 0.0389(10) -0.0004(9) -0.0037(7) -0.0280(10)
O13 0.0695(9) 0.0791(12) 0.0399(10) -0.0023(9) -0.0239(8) -0.0033(9)
O14 0.0760(11) 0.1595(19) 0.0773(15) 0.0073(11) 0.0125(10) -0.0650(15)
O15 0.0479(9) 0.1076(15) 0.0949(15) 0.0140(9) -0.0156(10) -0.0420(13)
N6 0.0382(10) 0.0495(12) 0.0339(11) -0.0018(8) -0.0139(8) -0.0097(10)
N7 0.0376(9) 0.0596(12) 0.0304(10) -0.0008(8) -0.0094(8) -0.0140(10)
N8 0.0471(11) 0.0634(14) 0.0379(12) -0.0126(10) -0.0128(10) -0.0138(11)
N9 0.0451(12) 0.0926(18) 0.0819(18) 0.0003(11) -0.0031(12) -0.0485(17)
C19 0.0411(11) 0.0454(14) 0.0293(13) -0.0067(10) -0.0038(10) -0.0092(11)
C20 0.0325(11) 0.0481(14) 0.0368(13) -0.0051(10) -0.0034(10) -0.0149(12)
C21 0.0367(11) 0.0501(14) 0.0338(13) -0.0006(10) -0.0131(10) -0.0135(12)
C22 0.0423(12) 0.0454(15) 0.0280(13) -0.0087(10) -0.0007(10) -0.0127(13)
C23 0.0314(10) 0.0441(14) 0.0383(13) -0.0062(10) -0.0057(10) -0.0124(12)
C24 0.0352(11) 0.0392(13) 0.0319(13) -0.0050(10) -0.0081(10) -0.0114(12)
C25 0.0450(12) 0.0618(16) 0.0493(15) -0.0032(11) 0.0013(11) -0.0233(13)
C26 0.0482(12) 0.0751(17) 0.0421(14) -0.0094(11) 0.0052(10) -0.0251(13)
C27 0.0417(11) 0.0457(14) 0.0340(13) -0.0074(10) -0.0061(10) -0.0136(12)
C28 0.0355(11) 0.0485(14) 0.0321(13) -0.0095(10) -0.0084(9) -0.0139(12)
C29 0.0383(11) 0.0485(14) 0.0294(13) -0.0103(10) -0.0048(10) -0.0150(12)
C30 0.0399(12) 0.0474(15) 0.0498(15) 0.0004(10) -0.0163(11) -0.0168(14)
C31 0.0344(12) 0.0663(17) 0.0533(16) -0.0037(11) -0.0024(11) -0.0315(15)
C32 0.0510(13) 0.0859(18) 0.0380(15) -0.0095(13) -0.0034(11) -0.0286(15)
C33 0.0426(12) 0.0713(16) 0.0314(14) -0.0082(11) -0.0075(10) -0.0169(13)
O8 0.0799(12) 0.1070(15) 0.0471(12) -0.0114(10) -0.0173(9) -0.0147(12)
N5 0.0610(12) 0.0592(13) 0.0424(13) -0.0091(10) -0.0074(10) -0.0115(11)
C16 0.119(2) 0.104(2) 0.099(2) -0.047(2) 0.0239(19) -0.007(2)
C17 0.0744(17) 0.162(3) 0.0693(19) 0.0021(17) -0.0319(15) -0.033(2)
C18 0.0560(16) 0.083(2) 0.071(2) -0.0053(14) -0.0170(15) -0.0374(19)
O16 0.0766(11) 0.0999(14) 0.0364(10) 0.0050(10) -0.0109(8) -0.0131(10)
N10 0.0809(13) 0.0586(14) 0.0384(13) -0.0199(11) 0.0006(11) -0.0173(12)
C34 0.1037(19) 0.085(2) 0.0574(18) 0.0015(17) -0.0343(15) -0.0085(16)
C35 0.131(2) 0.095(2) 0.074(2) -0.0475(18) 0.0401(18) -0.0392(19)
C36 0.0670(16) 0.0641(19) 0.062(2) -0.0025(14) -0.0107(15) -0.0177(18)
O17 0.0451(7) 0.0630(10) 0.0647(10) 0.0003(7) -0.0195(7) -0.0226(9)

loop_
_atom_type_symbol
_atom_type_description
_atom_type_scat_dispersion_real
_atom_type_scat_dispersion_imag
_atom_type_scat_source
C C 0.0033 0.0016 'International Tables Vol C Tables 4.2.6.8 and 6.1.1.4'
H H 0.0000 0.0000 'International Tables Vol C Tables 4.2.6.8 and 6.1.1.4'
N N 0.0061 0.0033 'International Tables Vol C Tables 4.2.6.8 and 6.1.1.4'
O O 0.0106 0.0060 'International Tables Vol C Tables 4.2.6.8 and 6.1.1.4'

loop_
_geom_angle_atom_site_label_1
_geom_angle_atom_site_label_2
_geom_angle_atom_site_label_3
_geom_angle_site_symmetry_1
_geom_angle_site_symmetry_3
_geom_angle
_geom_angle_publ_flag
C2 O1 C7 . . 118.08(15) ?
C3 O2 H2 . . 109.5 ?
C4 O3 C8 . . 117.50(14) ?
C9 N1 N2 . . 116.51(15) ?
C10 N2 N1 . . 117.98(15) ?
C10 N2 H2A . . 121.0 ?
N1 N2 H2A . . 121.0 ?
O5 N3 O4 . . 121.83(19) ?
O5 N3 C11 . . 118.69(18) ?
O4 N3 C11 . . 119.45(17) ?
O6 N4 O7 . . 123.38(18) ?
O6 N4 C13 . . 118.2(2) ?
O7 N4 C13 . . 118.4(2) ?
C2 C1 C6 . . 119.96(17) ?
C2 C1 H1B . . 120.0 ?
C6 C1 H1B . . 120.0 ?
O1 C2 C1 . . 125.71(17) ?
O1 C2 C3 . . 114.22(17) ?
C1 C2 C3 . . 120.06(17) ?
O2 C3 C4 . . 123.09(18) ?
O2 C3 C2 . . 117.15(16) ?
C4 C3 C2 . . 119.76(18) ?
O3 C4 C5 . . 126.32(17) ?
O3 C4 C3 . . 113.97(17) ?
C5 C4 C3 . . 119.71(18) ?
C4 C5 C6 . . 120.61(17) ?
C4 C5 H5A . . 119.7 ?
C6 C5 H5A . . 119.7 ?
C1 C6 C5 . . 119.89(18) ?
C1 C6 C9 . . 118.85(18) ?
C5 C6 C9 . . 121.21(17) ?
O1 C7 H7B . . 109.5 ?
O1 C7 H7C . . 109.5 ?
H7B C7 H7C . . 109.5 ?
O1 C7 H7D . . 109.5 ?
H7B C7 H7D . . 109.5 ?
H7C C7 H7D . . 109.5 ?
O3 C8 H8A . . 109.5 ?
O3 C8 H8B . . 109.5 ?
H8A C8 H8B . . 109.5 ?
O3 C8 H8C . . 109.5 ?
H8A C8 H8C . . 109.5 ?
H8B C8 H8C . . 109.5 ?
N1 C9 C6 . . 120.06(18) ?
N1 C9 H9A . . 120.0 ?
C6 C9 H9A . . 120.0 ?
N2 C10 C11 . . 124.94(17) ?
N2 C10 C15 . . 119.70(18) ?
C11 C10 C15 . . 115.35(17) ?
C12 C11 C10 . . 121.97(18) ?
C12 C11 N3 . . 116.52(18) ?
C10 C11 N3 . . 121.43(17) ?
C13 C12 C11 . . 119.99(19) ?
C13 C12 H12A . . 120.0 ?
C11 C12 H12A . . 120.0 ?
C12 C13 C14 . . 120.62(18) ?
C12 C13 N4 . . 120.3(2) ?
C14 C13 N4 . . 119.1(2) ?
C15 C14 C13 . . 119.77(18) ?
C15 C14 H14A . . 120.1 ?
C13 C14 H14A . . 120.1 ?
C14 C15 C10 . . 122.29(19) ?
C14 C15 H15A . . 118.9 ?
C10 C15 H15A . . 118.9 ?
C20 O9 C25 . . 117.99(13) ?
C21 O10 H10 . . 109.5 ?
C22 O11 C26 . . 117.57(14) ?
C27 N6 N7 . . 116.61(15) ?
C28 N7 N6 . . 117.08(15) ?
C28 N7 H7 . . 121.5 ?
N6 N7 H7 . . 121.5 ?
O13 N8 O12 . . 122.04(17) ?
O13 N8 C29 . . 118.88(17) ?
O12 N8 C29 . . 119.07(17) ?
O14 N9 O15 . . 123.7(2) ?
O14 N9 C31 . . 118.4(2) ?
O15 N9 C31 . . 117.8(2) ?
C20 C19 C24 . . 119.60(17) ?
C20 C19 H19A . . 120.2 ?
C24 C19 H19A . . 120.2 ?
O9 C20 C19 . . 124.59(17) ?
O9 C20 C21 . . 114.87(17) ?
C19 C20 C21 . . 120.52(17) ?
O10 C21 C20 . . 117.24(16) ?
O10 C21 C22 . . 122.92(17) ?
C20 C21 C22 . . 119.83(17) ?
O11 C22 C23 . . 125.91(17) ?
O11 C22 C21 . . 114.44(17) ?
C23 C22 C21 . . 119.65(18) ?
C22 C23 C24 . . 120.34(17) ?
C22 C23 H23A . . 119.8 ?
C24 C23 H23A . . 119.8 ?
C19 C24 C23 . . 120.03(17) ?
C19 C24 C27 . . 119.58(17) ?
C23 C24 C27 . . 120.36(16) ?
O9 C25 H25A . . 109.5 ?
O9 C25 H25B . . 109.5 ?
H25A C25 H25B . . 109.5 ?
O9 C25 H25C . . 109.5 ?
H25A C25 H25C . . 109.5 ?
H25B C25 H25C . . 109.5 ?
O11 C26 H26A . . 109.5 ?
O11 C26 H26B . . 109.5 ?
H26A C26 H26B . . 109.5 ?
O11 C26 H26C . . 109.5 ?
H26A C26 H26C . . 109.5 ?
H26B C26 H26C . . 109.5 ?
N6 C27 C24 . . 120.03(17) ?
N6 C27 H27A . . 120.0 ?
C24 C27 H27A . . 120.0 ?
N7 C28 C29 . . 124.55(17) ?
N7 C28 C33 . . 119.76(17) ?
C29 C28 C33 . . 115.69(16) ?
C30 C29 C28 . . 121.36(17) ?
C30 C29 N8 . . 116.69(18) ?
C28 C29 N8 . . 121.89(16) ?
C31 C30 C29 . . 120.20(19) ?
C31 C30 H30A . . 119.9 ?
C29 C30 H30A . . 119.9 ?
C30 C31 C32 . . 120.49(18) ?
C30 C31 N9 . . 120.3(2) ?
C32 C31 N9 . . 119.2(2) ?
C33 C32 C31 . . 119.96(19) ?
C33 C32 H32A . . 120.0 ?
C31 C32 H32A . . 120.0 ?
C32 C33 C28 . . 122.20(19) ?
C32 C33 H33A . . 118.9 ?
C28 C33 H33A . . 118.9 ?
C18 N5 C17 . . 119.7(2) ?
C18 N5 C16 . . 122.0(2) ?
C17 N5 C16 . . 118.0(2) ?
N5 C16 H16A . . 109.5 ?
N5 C16 H16B . . 109.5 ?
H16A C16 H16B . . 109.5 ?
N5 C16 H16C . . 109.5 ?
H16A C16 H16C . . 109.5 ?
H16B C16 H16C . . 109.5 ?
N5 C17 H17A . . 109.5 ?
N5 C17 H17B . . 109.5 ?
H17A C17 H17B . . 109.5 ?
N5 C17 H17C . . 109.5 ?
H17A C17 H17C . . 109.5 ?
H17B C17 H17C . . 109.5 ?
O8 C18 N5 . . 126.1(2) ?
O8 C18 H18A . . 116.9 ?
N5 C18 H18A . . 116.9 ?
C36 N10 C34 . . 120.1(2) ?
C36 N10 C35 . . 122.7(2) ?
C34 N10 C35 . . 117.2(2) ?
N10 C34 H34A . . 109.5 ?
N10 C34 H34B . . 109.5 ?
H34A C34 H34B . . 109.5 ?
N10 C34 H34C . . 109.5 ?
H34A C34 H34C . . 109.5 ?
H34B C34 H34C . . 109.5 ?
N10 C35 H35A . . 109.5 ?
N10 C35 H35B . . 109.5 ?
H35A C35 H35B . . 109.5 ?
N10 C35 H35C . . 109.5 ?
H35A C35 H35C . . 109.5 ?
H35B C35 H35C . . 109.5 ?
O16 C36 N10 . . 125.8(2) ?
O16 C36 H36A . . 117.1 ?
N10 C36 H36A . . 117.1 ?
H1A O17 H1C . . 105.8 ?

loop_
_geom_bond_atom_site_label_1
_geom_bond_atom_site_label_2
_geom_bond_site_symmetry_2
_geom_bond_distance
_geom_bond_publ_flag
O1 C2 . 1.3641(19) ?
O1 C7 . 1.4270(19) ?
O2 C3 . 1.357(2) ?
O2 H2 . 0.8200 ?
O3 C4 . 1.369(2) ?
O3 C8 . 1.4220(18) ?
O4 N3 . 1.2217(17) ?
O5 N3 . 1.2153(18) ?
O6 N4 . 1.2279(19) ?
O7 N4 . 1.232(2) ?
N1 C9 . 1.2714(19) ?
N1 N2 . 1.3813(18) ?
N2 C10 . 1.3450(19) ?
N2 H2A . 0.8600 ?
N3 C11 . 1.451(2) ?
N4 C13 . 1.453(2) ?
C1 C2 . 1.380(2) ?
C1 C6 . 1.388(2) ?
C1 H1B . 0.9300 ?
C2 C3 . 1.398(2) ?
C3 C4 . 1.397(2) ?
C4 C5 . 1.372(2) ?
C5 C6 . 1.392(2) ?
C5 H5A . 0.9300 ?
C6 C9 . 1.452(2) ?
C7 H7B . 0.9600 ?
C7 H7C . 0.9600 ?
C7 H7D . 0.9600 ?
C8 H8A . 0.9600 ?
C8 H8B . 0.9600 ?
C8 H8C . 0.9600 ?
C9 H9A . 0.9300 ?
C10 C11 . 1.412(2) ?
C10 C15 . 1.418(2) ?
C11 C12 . 1.379(2) ?
C12 C13 . 1.354(2) ?
C12 H12A . 0.9300 ?
C13 C14 . 1.389(2) ?
C14 C15 . 1.357(2) ?
C14 H14A . 0.9300 ?
C15 H15A . 0.9300 ?
O9 C20 . 1.3654(18) ?
O9 C25 . 1.4290(18) ?
O10 C21 . 1.3567(19) ?
O10 H10 . 0.8200 ?
O11 C22 . 1.3674(19) ?
O11 C26 . 1.4262(18) ?
O12 N8 . 1.2236(17) ?
O13 N8 . 1.2213(17) ?
O14 N9 . 1.223(2) ?
O15 N9 . 1.228(2) ?
N6 C27 . 1.2743(18) ?
N6 N7 . 1.3753(17) ?
N7 C28 . 1.3440(19) ?
N7 H7 . 0.8600 ?
N8 C29 . 1.445(2) ?
N9 C31 . 1.459(2) ?
C19 C20 . 1.383(2) ?
C19 C24 . 1.383(2) ?
C19 H19A . 0.9300 ?
C20 C21 . 1.386(2) ?
C21 C22 . 1.397(2) ?
C22 C23 . 1.373(2) ?
C23 C24 . 1.398(2) ?
C23 H23A . 0.9300 ?
C24 C27 . 1.455(2) ?
C25 H25A . 0.9600 ?
C25 H25B . 0.9600 ?
C25 H25C . 0.9600 ?
C26 H26A . 0.9600 ?
C26 H26B . 0.9600 ?
C26 H26C . 0.9600 ?
C27 H27A . 0.9300 ?
C28 C29 . 1.415(2) ?
C28 C33 . 1.420(2) ?
C29 C30 . 1.381(2) ?
C30 C31 . 1.358(2) ?
C30 H30A . 0.9300 ?
C31 C32 . 1.386(3) ?
C32 C33 . 1.352(2) ?
C32 H32A . 0.9300 ?
C33 H33A . 0.9300 ?
O8 C18 . 1.193(2) ?
N5 C18 . 1.324(3) ?
N5 C17 . 1.434(2) ?
N5 C16 . 1.441(3) ?
C16 H16A . 0.9600 ?
C16 H16B . 0.9600 ?
C16 H16C . 0.9600 ?
C17 H17A . 0.9600 ?
C17 H17B . 0.9600 ?
C17 H17C . 0.9600 ?
C18 H18A . 0.9300 ?
O16 C36 . 1.216(2) ?
N10 C36 . 1.320(3) ?
N10 C34 . 1.431(2) ?
N10 C35 . 1.459(2) ?
C34 H34A . 0.9600 ?
C34 H34B . 0.9600 ?
C34 H34C . 0.9600 ?
C35 H35A . 0.9600 ?
C35 H35B . 0.9600 ?
C35 H35C . 0.9600 ?
C36 H36A . 0.9300 ?
O17 H1A . 0.8434 ?
O17 H1C . 0.8411 ?

loop_
_geom_hbond_atom_site_label_D
_geom_hbond_atom_site_label_H
_geom_hbond_atom_site_label_A
_geom_hbond_site_symmetry_A
_geom_hbond_distance_DH
_geom_hbond_distance_HA
_geom_hbond_distance_DA
_geom_hbond_angle_DHA
O2 H2 O16 . 0.82 1.89 2.610(2) 145.2
N2 H2A O4 . 0.86 2.05 2.637(2) 125.1
N2 H2A O17 2_765 0.86 2.40 3.1141(19) 140.1
O10 H10 O8 . 0.82 1.89 2.604(2) 144.6
O10 H10 O11 . 0.82 2.27 2.7030(17) 113.3
N7 H7 O12 . 0.86 2.06 2.642(2) 124.7
N7 H7 O17 . 0.86 2.39 3.118(2) 142.7
O17 H1A O9 2_856 0.84 2.22 2.9936(16) 152.8
O17 H1A O10 2_856 0.84 2.42 3.1042(17) 139.2
O17 H1C O1 . 0.84 2.34 3.0790(19) 147.2
O17 H1C O2 . 0.84 2.44 3.1811(18) 146.7

loop_
_geom_torsion_atom_site_label_1
_geom_torsion_atom_site_label_2
_geom_torsion_atom_site_label_3
_geom_torsion_atom_site_label_4
_geom_torsion_site_symmetry_1
_geom_torsion_site_symmetry_2
_geom_torsion_site_symmetry_3
_geom_torsion_site_symmetry_4
_geom_torsion
_geom_torsion_publ_flag
C9 N1 N2 C10 . . . . -179.87(16) ?
C7 O1 C2 C1 . . . . 7.0(3) ?
C7 O1 C2 C3 . . . . -173.36(15) ?
C6 C1 C2 O1 . . . . 179.75(17) ?
C6 C1 C2 C3 . . . . 0.1(3) ?
O1 C2 C3 O2 . . . . -0.3(2) ?
C1 C2 C3 O2 . . . . 179.40(16) ?
O1 C2 C3 C4 . . . . 179.75(16) ?
C1 C2 C3 C4 . . . . -0.6(3) ?
C8 O3 C4 C5 . . . . 1.2(3) ?
C8 O3 C4 C3 . . . . -179.48(15) ?
O2 C3 C4 O3 . . . . 1.0(3) ?
C2 C3 C4 O3 . . . . -179.05(16) ?
O2 C3 C4 C5 . . . . -179.70(17) ?
C2 C3 C4 C5 . . . . 0.3(3) ?
O3 C4 C5 C6 . . . . 179.72(17) ?
C3 C4 C5 C6 . . . . 0.5(3) ?
C2 C1 C6 C5 . . . . 0.6(3) ?
C2 C1 C6 C9 . . . . -176.73(16) ?
C4 C5 C6 C1 . . . . -0.9(3) ?
C4 C5 C6 C9 . . . . 176.36(16) ?
N2 N1 C9 C6 . . . . -179.34(14) ?
C1 C6 C9 N1 . . . . 173.56(17) ?
C5 C6 C9 N1 . . . . -3.8(3) ?
N1 N2 C10 C11 . . . . 176.00(15) ?
N1 N2 C10 C15 . . . . -3.2(2) ?
N2 C10 C11 C12 . . . . -179.73(17) ?
C15 C10 C11 C12 . . . . -0.5(2) ?
N2 C10 C11 N3 . . . . -3.2(3) ?
C15 C10 C11 N3 . . . . 176.03(16) ?
O5 N3 C11 C12 . . . . -2.0(3) ?
O4 N3 C11 C12 . . . . 176.30(17) ?
O5 N3 C11 C10 . . . . -178.76(18) ?
O4 N3 C11 C10 . . . . -0.4(3) ?
C10 C11 C12 C13 . . . . 0.6(3) ?
N3 C11 C12 C13 . . . . -176.08(16) ?
C11 C12 C13 C14 . . . . -0.2(3) ?
C11 C12 C13 N4 . . . . 178.68(16) ?
O6 N4 C13 C12 . . . . 7.0(3) ?
O7 N4 C13 C12 . . . . -171.76(19) ?
O6 N4 C13 C14 . . . . -174.10(18) ?
O7 N4 C13 C14 . . . . 7.2(3) ?
C12 C13 C14 C15 . . . . -0.2(3) ?
N4 C13 C14 C15 . . . . -179.17(18) ?
C13 C14 C15 C10 . . . . 0.3(3) ?
N2 C10 C15 C14 . . . . 179.29(17) ?
C11 C10 C15 C14 . . . . 0.0(3) ?
C27 N6 N7 C28 . . . . -179.99(17) ?
C25 O9 C20 C19 . . . . -21.7(2) ?
C25 O9 C20 C21 . . . . 159.79(17) ?
C24 C19 C20 O9 . . . . -176.94(17) ?
C24 C19 C20 C21 . . . . 1.5(3) ?
O9 C20 C21 O10 . . . . -0.4(2) ?
C19 C20 C21 O10 . . . . -178.96(16) ?
O9 C20 C21 C22 . . . . 178.79(16) ?
C19 C20 C21 C22 . . . . 0.2(3) ?
C26 O11 C22 C23 . . . . -1.1(2) ?
C26 O11 C22 C21 . . . . 178.48(15) ?
O10 C21 C22 O11 . . . . -2.1(3) ?
C20 C21 C22 O11 . . . . 178.75(16) ?
O10 C21 C22 C23 . . . . 177.47(17) ?
C20 C21 C22 C23 . . . . -1.7(3) ?
O11 C22 C23 C24 . . . . -179.07(17) ?
C21 C22 C23 C24 . . . . 1.4(3) ?
C20 C19 C24 C23 . . . . -1.8(3) ?
C20 C19 C24 C27 . . . . 176.25(16) ?
C22 C23 C24 C19 . . . . 0.3(3) ?
C22 C23 C24 C27 . . . . -177.67(15) ?
N7 N6 C27 C24 . . . . 178.82(14) ?
C19 C24 C27 N6 . . . . -175.15(18) ?
C23 C24 C27 N6 . . . . 2.8(2) ?
N6 N7 C28 C29 . . . . 178.06(15) ?
N6 N7 C28 C33 . . . . -2.0(2) ?
N7 C28 C29 C30 . . . . -177.35(18) ?
C33 C28 C29 C30 . . . . 2.7(2) ?
N7 C28 C29 N8 . . . . 5.5(3) ?
C33 C28 C29 N8 . . . . -174.43(16) ?
O13 N8 C29 C30 . . . . 6.2(2) ?
O12 N8 C29 C30 . . . . -172.52(16) ?
O13 N8 C29 C28 . . . . -176.60(16) ?
O12 N8 C29 C28 . . . . 4.7(3) ?
C28 C29 C30 C31 . . . . -0.6(3) ?
N8 C29 C30 C31 . . . . 176.67(17) ?
C29 C30 C31 C32 . . . . -2.1(3) ?
C29 C30 C31 N9 . . . . 178.97(17) ?
O14 N9 C31 C30 . . . . -174.3(2) ?
O15 N9 C31 C30 . . . . 4.8(3) ?
O14 N9 C31 C32 . . . . 6.8(3) ?
O15 N9 C31 C32 . . . . -174.12(19) ?
C30 C31 C32 C33 . . . . 2.6(3) ?
N9 C31 C32 C33 . . . . -178.49(19) ?
C31 C32 C33 C28 . . . . -0.3(3) ?
N7 C28 C33 C32 . . . . 177.80(18) ?
C29 C28 C33 C32 . . . . -2.2(3) ?
C17 N5 C18 O8 . . . . -0.9(4) ?
C16 N5 C18 O8 . . . . -175.0(2) ?
C34 N10 C36 O16 . . . . -0.5(3) ?
C35 N10 C36 O16 . . . . 179.7(2) ?
